data_7159933
loop_
_publ_author_name
'Uvarova, Ekaterina S.'
'Kutasevich, Anton V.'
'Lipatov, Egor S.'
'Pytskii, Ivan S.'
'Raitman, Oleg A.'
'Selivantev, Yuriy M.'
'Mityanov, Vitaly S.'

_publ_section_title
;
 Three-component cascade reaction of 3-ketonitriles, 2-unsubstituted
 imidazole <i>N</i>-oxides, and aldehydes.
;
_journal_issue 21
_journal_name_full 'Organic &amp; biomolecular chemistry'
_journal_page_first 4297
_journal_page_last 4308
_journal_paper_doi 10.1039/d4ob00353e
_journal_volume 22
_journal_year 2024
_chemical_formula_moiety 'C25 H21 N4 O3, C H4 O'
_chemical_formula_sum 'C26 H25 N4 O4'
_chemical_formula_weight 457.50
_space_group_crystal_system monoclinic
_space_group_IT_number 14
_space_group_name_Hall '-P 2yn'
_space_group_name_H-M_alt 'P 1 21/n 1'
_atom_sites_solution_hydrogens mixed
_audit_creation_date 2022-11-09
_audit_creation_method
;
Olex2 1.3
(compiled 2020.11.12 svn.r5f609507 for OlexSys, GUI svn.r6408)
;
_audit_update_record
;
2022-11-11 deposited with the CCDC.	2024-05-02 downloaded from the CCDC.
;
_cell_angle_alpha 90
_cell_angle_beta 98.4710(10)
_cell_angle_gamma 90
_cell_formula_units_Z 4
_cell_length_a 10.6494(3)
_cell_length_b 10.3451(3)
_cell_length_c 21.0786(6)
_cell_measurement_reflns_used 7139
_cell_measurement_temperature 100
_cell_measurement_theta_max 30.46
_cell_measurement_theta_min 2.20
_cell_volume 2296.88(11)
_computing_molecular_graphics 'Olex2 1.3 (Dolomanov et al., 2009)'
_computing_publication_material 'Olex2 1.3 (Dolomanov et al., 2009)'
_computing_structure_refinement 'XL  (Sheldrick, 2008)'
_diffrn_ambient_temperature 100.0
_diffrn_measured_fraction_theta_full 1.000
_diffrn_measured_fraction_theta_max 1.000
_diffrn_measurement_device_type 'Bruker D8 Quest'
_diffrn_measurement_method '\f and \w scans'
_diffrn_radiation_type MoK\a
_diffrn_radiation_wavelength 0.71073
_diffrn_reflns_av_R_equivalents 0.0538
_diffrn_reflns_av_unetI/netI 0.0481
_diffrn_reflns_Laue_measured_fraction_full 1.000
_diffrn_reflns_Laue_measured_fraction_max 1.000
_diffrn_reflns_limit_h_max 14
_diffrn_reflns_limit_h_min -14
_diffrn_reflns_limit_k_max 14
_diffrn_reflns_limit_k_min -12
_diffrn_reflns_limit_l_max 28
_diffrn_reflns_limit_l_min -22
_diffrn_reflns_number 29945
_diffrn_reflns_point_group_measured_fraction_full 1.000
_diffrn_reflns_point_group_measured_fraction_max 1.000
_diffrn_reflns_theta_full 25.242
_diffrn_reflns_theta_max 28.998
_diffrn_reflns_theta_min 1.954
_exptl_absorpt_coefficient_mu 0.091
_exptl_absorpt_correction_T_max 0.7461
_exptl_absorpt_correction_T_min 0.6581
_exptl_absorpt_correction_type multi-scan
_exptl_absorpt_process_details
;
SADABS-2016/2 (Bruker,2016/2) was used for absorption correction.
wR2(int) was 0.1018 before and 0.0480 after correction.
The Ratio of minimum to maximum transmission is 0.8821.
The \l/2 correction factor is Not present.
;
_exptl_crystal_colour colourless
_exptl_crystal_colour_primary colourless
_exptl_crystal_density_diffrn 1.323
_exptl_crystal_description prism
_exptl_crystal_F_000 964
_exptl_crystal_size_max 0.2
_exptl_crystal_size_mid 0.15
_exptl_crystal_size_min 0.1
_refine_diff_density_max 0.561
_refine_diff_density_min -0.259
_refine_diff_density_rms 0.052
_refine_ls_extinction_method none
_refine_ls_goodness_of_fit_ref 1.053
_refine_ls_hydrogen_treatment constr
_refine_ls_matrix_type full
_refine_ls_number_parameters 316
_refine_ls_number_reflns 6100
_refine_ls_number_restraints 1
_refine_ls_restrained_S_all 1.053
_refine_ls_R_factor_all 0.0752
_refine_ls_R_factor_gt 0.0515
_refine_ls_shift/su_max 0.001
_refine_ls_shift/su_mean 0.000
_refine_ls_structure_factor_coef Fsqd
_refine_ls_weighting_details 'w=1/[\s^2^(Fo^2^)+(0.0512P)^2^+1.1162P] where P=(Fo^2^+2Fc^2^)/3'
_refine_ls_weighting_scheme calc
_refine_ls_wR_factor_gt 0.1185
_refine_ls_wR_factor_ref 0.1324
_reflns_Friedel_coverage 0.000
_reflns_number_gt 4573
_reflns_number_total 6100
_reflns_threshold_expression 'I > 2\s(I)'
_cod_data_source_file d4ob00353e2.cif
_cod_data_source_block mv1110
_cod_depositor_comments 'Adding full bibliography for 7159930--7159933.cif.'
_cod_database_code 7159933
_shelxl_version_number 2014/6
_shelx_space_group_comment
;
The symmetry employed for this shelxl refinement is uniquely defined
by the following loop, which should always be used as a source of
symmetry information in preference to the above space-group names.
They are only intended as comments.
;
_shelx_estimated_absorpt_t_max 0.991
_shelx_estimated_absorpt_t_min 0.982
_olex2_refinement_description
;
1. Fixed Uiso
 At 1.2 times of:
  All C(H) groups, All N(H) groups, All O(H) groups
 At 1.5 times of:
  All C(H,H,H) groups
2. Restrained distances
 O1S-C1S' \\sim O1S-C1S
 with sigma of 0.02
3. Uiso/Uaniso restraints and constraints
Uanis(C1S) = Uanis(C1S')
4. Others
 Sof(C1S)=Sof(H1SA)=Sof(H1SB)=Sof(H1SC)=1-FVAR(1)
 Sof(C1S')=Sof(H1SD)=Sof(H1SE)=Sof(H1SF)=FVAR(1)
5.a Riding coordinates:
 N3(H3), O1S(H1S)
5.b Ternary CH refined with riding coordinates:
 C19(H19)
5.c Aromatic/amide H refined with riding coordinates:
 C10(H10), C12(H12), C6(H6), C2(H2), C11(H11), C5(H5), C1(H1), C15(H15),
 C3(H3A), C13(H13)
5.d Idealised Me refined as rotating group:
 C25(H25A,H25B,H25C), C23(H23A,H23B,H23C), C24(H24A,H24B,H24C), C1S(H1SA,H1SB,
 H1SC), C1S'(H1SD,H1SE,H1SF)
;
_olex2_submission_special_instructions 'No special instructions were received'

loop_
_space_group_symop_operation_xyz
'x, y, z'
'-x+1/2, y+1/2, -z+1/2'
'-x, -y, -z'
'x-1/2, -y-1/2, z-1/2'

loop_
_atom_site_label
_atom_site_type_symbol
_atom_site_fract_x
_atom_site_fract_y
_atom_site_fract_z
_atom_site_U_iso_or_equiv
_atom_site_adp_type
_atom_site_occupancy
_atom_site_site_symmetry_order
_atom_site_calc_flag
_atom_site_refinement_flags_posn
_atom_site_refinement_flags_adp
_atom_site_refinement_flags_occupancy
_atom_site_disorder_assembly
_atom_site_disorder_group
O3 O 0.22647(11) 0.86276(11) 0.52248(6) 0.0250(3) Uani 1 1 d . . . . .
C25 C 0.4433(2) 1.10803(17) 0.71807(9) 0.0330(4) Uani 1 1 d . . . . .
H25A H 0.3517 1.1136 0.7191 0.049 Uiso 1 1 calc R U . . .
H25B H 0.4755 1.1932 0.7080 0.049 Uiso 1 1 calc R U . . .
H25C H 0.4864 1.0795 0.7600 0.049 Uiso 1 1 calc R U . . .
C10 C -0.13206(16) 0.60779(18) 0.53545(9) 0.0291(4) Uani 1 1 d . . . . .
H10 H -0.1816 0.6653 0.5068 0.035 Uiso 1 1 calc R U . . .
O2 O 0.44945(12) 0.67031(11) 0.73680(5) 0.0256(3) Uani 1 1 d . . . . .
O1 O 0.31902(11) 0.85363(11) 0.69735(6) 0.0248(3) Uani 1 1 d . . . . .
C12 C -0.11513(18) 0.41475(19) 0.60023(10) 0.0339(4) Uani 1 1 d . . . . .
H12 H -0.1541 0.3404 0.6152 0.041 Uiso 1 1 calc R U . . .
N2 N 0.53490(12) 0.89759(12) 0.59174(6) 0.0185(3) Uani 1 1 d . . . . .
N1 N 0.40512(13) 0.89686(13) 0.66030(6) 0.0208(3) Uani 1 1 d . . . . .
N3 N 0.05443(12) 0.74037(14) 0.53381(7) 0.0224(3) Uani 1 1 d . . . . .
H3 H 0.0036 0.7965 0.5102 0.027 Uiso 1 1 d R U . . .
C6 C 0.5998(2) 0.33345(19) 0.82520(9) 0.0360(4) Uani 1 1 d . . . . .
H6 H 0.5707 0.2972 0.8618 0.043 Uiso 1 1 calc R U . . .
N4 N 0.50954(14) 0.39034(14) 0.56503(7) 0.0268(3) Uani 1 1 d . . . . .
C18 C 0.44515(15) 0.82654(15) 0.61436(7) 0.0185(3) Uani 1 1 d . . . . .
C21 C 0.49879(15) 0.47708(15) 0.59831(8) 0.0196(3) Uani 1 1 d . . . . .
C8 C 0.18083(15) 0.76611(15) 0.54601(7) 0.0197(3) Uani 1 1 d . . . . .
C20 C 0.47509(14) 0.58826(15) 0.63430(7) 0.0182(3) Uani 1 1 d . . . . .
C2 C 0.75717(17) 0.34521(17) 0.75499(8) 0.0273(4) Uani 1 1 d . . . . .
H2 H 0.8354 0.3172 0.7430 0.033 Uiso 1 1 calc R U . . .
C19 C 0.40146(14) 0.69353(14) 0.59395(7) 0.0174(3) Uani 1 1 d . . . . .
H19 H 0.4233 0.6825 0.5497 0.021 Uiso 1 1 calc R U . . .
C11 C -0.18613(17) 0.4993(2) 0.55775(10) 0.0342(5) Uani 1 1 d . . . . .
H11 H -0.2734 0.4817 0.5439 0.041 Uiso 1 1 calc R U . . .
C7 C 0.25809(14) 0.67493(15) 0.58739(7) 0.0178(3) Uani 1 1 d . . . . .
C5 C 0.52843(19) 0.42757(18) 0.78984(9) 0.0307(4) Uani 1 1 d . . . . .
H5 H 0.4504 0.4554 0.8020 0.037 Uiso 1 1 calc R U . . .
C9 C -0.00295(15) 0.63234(16) 0.55552(8) 0.0228(3) Uani 1 1 d . . . . .
C1 C 0.71350(19) 0.29165(17) 0.80758(9) 0.0316(4) Uani 1 1 d . . . . .
H1 H 0.7614 0.2261 0.8317 0.038 Uiso 1 1 calc R U . . .
C15 C 0.20334(15) 0.57369(15) 0.61307(8) 0.0205(3) Uani 1 1 d . . . . .
H15 H 0.2545 0.5181 0.6420 0.025 Uiso 1 1 calc R U . . .
C22 C 0.49403(15) 0.58638(15) 0.70052(8) 0.0194(3) Uani 1 1 d . . . . .
C4 C 0.57104(15) 0.48153(15) 0.73634(7) 0.0208(3) Uani 1 1 d . . . . .
C14 C 0.07019(16) 0.54788(16) 0.59784(8) 0.0222(3) Uani 1 1 d . . . . .
C16 C 0.55078(16) 1.01382(15) 0.62507(8) 0.0217(3) Uani 1 1 d . . . . .
C17 C 0.46792(16) 1.01374(15) 0.66821(8) 0.0228(3) Uani 1 1 d . . . . .
C3 C 0.68586(16) 0.44053(16) 0.71960(8) 0.0228(3) Uani 1 1 d . . . . .
H3A H 0.7161 0.4779 0.6836 0.027 Uiso 1 1 calc R U . . .
C23 C 0.60643(16) 0.86059(16) 0.54041(8) 0.0234(3) Uani 1 1 d . . . . .
H23A H 0.6934 0.8375 0.5589 0.035 Uiso 1 1 calc R U . . .
H23B H 0.6084 0.9333 0.5108 0.035 Uiso 1 1 calc R U . . .
H23C H 0.5654 0.7862 0.5172 0.035 Uiso 1 1 calc R U . . .
C24 C 0.65129(18) 1.10903(16) 0.61528(9) 0.0277(4) Uani 1 1 d . . . . .
H24A H 0.7349 1.0728 0.6314 0.042 Uiso 1 1 calc R U . . .
H24B H 0.6387 1.1889 0.6386 0.042 Uiso 1 1 calc R U . . .
H24C H 0.6463 1.1281 0.5694 0.042 Uiso 1 1 calc R U . . .
C13 C 0.01140(17) 0.43902(17) 0.62049(9) 0.0285(4) Uani 1 1 d . . . . .
H13 H 0.0594 0.3819 0.6500 0.034 Uiso 1 1 calc R U . . .
O1S O 0.12380(13) 1.09869(14) 0.53479(7) 0.0398(4) Uani 1 1 d D . . . .
H1S H 0.1465 1.0223 0.5231 0.048 Uiso 1 1 d R U . A .
C1S C 0.1692(4) 1.1227(4) 0.59970(16) 0.0545(10) Uani 0.733(6) 1 d D . P A 1
H1SA H 0.1018 1.1626 0.6201 0.082 Uiso 0.733(6) 1 calc R U P A 1
H1SB H 0.2421 1.1813 0.6030 0.082 Uiso 0.733(6) 1 calc R U P A 1
H1SC H 0.1952 1.0411 0.6213 0.082 Uiso 0.733(6) 1 calc R U P A 1
C1S' C 0.0936(12) 1.0779(10) 0.5952(4) 0.0545(10) Uani 0.267(6) 1 d D . P A 2
H1SD H 0.1412 1.0032 0.6147 0.082 Uiso 0.267(6) 1 calc R U P A 2
H1SE H 0.0023 1.0610 0.5922 0.082 Uiso 0.267(6) 1 calc R U P A 2
H1SF H 0.1157 1.1546 0.6218 0.082 Uiso 0.267(6) 1 calc R U P A 2

loop_
_atom_site_aniso_label
_atom_site_aniso_U_11
_atom_site_aniso_U_22
_atom_site_aniso_U_33
_atom_site_aniso_U_23
_atom_site_aniso_U_13
_atom_site_aniso_U_12
O3 0.0242(6) 0.0222(6) 0.0282(6) 0.0070(5) 0.0026(5) 0.0022(5)
C25 0.0487(12) 0.0209(9) 0.0294(9) -0.0067(7) 0.0061(8) 0.0001(8)
C10 0.0209(8) 0.0348(10) 0.0321(9) -0.0143(8) 0.0055(7) 0.0005(7)
O2 0.0328(7) 0.0231(6) 0.0218(6) 0.0006(5) 0.0073(5) 0.0038(5)
O1 0.0269(6) 0.0226(6) 0.0273(6) -0.0003(5) 0.0117(5) 0.0006(5)
C12 0.0326(10) 0.0307(10) 0.0428(11) -0.0160(8) 0.0207(9) -0.0128(8)
N2 0.0192(6) 0.0160(6) 0.0191(6) 0.0008(5) -0.0007(5) -0.0006(5)
N1 0.0231(7) 0.0174(7) 0.0221(7) 0.0003(5) 0.0040(5) 0.0002(5)
N3 0.0178(6) 0.0230(7) 0.0255(7) -0.0013(5) -0.0002(5) 0.0036(5)
C6 0.0493(12) 0.0296(10) 0.0284(9) 0.0123(8) 0.0036(9) -0.0040(9)
N4 0.0289(8) 0.0227(7) 0.0269(7) -0.0017(6) -0.0019(6) 0.0023(6)
C18 0.0192(7) 0.0162(7) 0.0193(7) 0.0001(6) -0.0001(6) 0.0018(6)
C21 0.0178(7) 0.0171(7) 0.0225(7) 0.0025(6) -0.0015(6) 0.0007(6)
C8 0.0200(7) 0.0192(8) 0.0198(7) -0.0021(6) 0.0026(6) 0.0025(6)
C20 0.0179(7) 0.0149(7) 0.0211(7) 0.0004(6) 0.0011(6) 0.0010(6)
C2 0.0281(9) 0.0235(9) 0.0270(8) -0.0030(7) -0.0066(7) 0.0039(7)
C19 0.0182(7) 0.0156(7) 0.0182(7) -0.0002(5) 0.0014(6) -0.0004(5)
C11 0.0218(8) 0.0425(11) 0.0408(10) -0.0224(9) 0.0127(8) -0.0091(8)
C7 0.0179(7) 0.0162(7) 0.0190(7) -0.0024(6) 0.0014(6) 0.0009(6)
C5 0.0351(10) 0.0281(9) 0.0298(9) 0.0071(7) 0.0077(8) 0.0004(8)
C9 0.0197(8) 0.0242(8) 0.0253(8) -0.0106(6) 0.0062(6) -0.0006(6)
C1 0.0422(11) 0.0198(9) 0.0281(9) 0.0048(7) -0.0108(8) 0.0008(7)
C15 0.0218(8) 0.0178(8) 0.0218(7) -0.0022(6) 0.0031(6) 0.0001(6)
C22 0.0188(7) 0.0177(7) 0.0215(7) 0.0025(6) 0.0023(6) -0.0019(6)
C4 0.0247(8) 0.0169(8) 0.0195(7) 0.0014(6) -0.0014(6) -0.0022(6)
C14 0.0221(8) 0.0209(8) 0.0250(8) -0.0074(6) 0.0083(6) -0.0026(6)
C16 0.0263(8) 0.0158(7) 0.0208(7) -0.0002(6) -0.0042(6) -0.0010(6)
C17 0.0297(9) 0.0150(7) 0.0225(8) -0.0004(6) -0.0005(7) -0.0001(6)
C3 0.0246(8) 0.0220(8) 0.0200(7) 0.0002(6) -0.0020(6) -0.0004(6)
C23 0.0246(8) 0.0238(8) 0.0221(8) 0.0003(6) 0.0045(6) -0.0013(6)
C24 0.0335(9) 0.0181(8) 0.0307(9) 0.0000(7) 0.0014(7) -0.0065(7)
C13 0.0313(9) 0.0233(9) 0.0335(9) -0.0070(7) 0.0134(8) -0.0062(7)
O1S 0.0373(8) 0.0303(7) 0.0476(9) 0.0000(6) -0.0080(7) 0.0115(6)
C1S 0.066(3) 0.042(2) 0.0491(16) -0.0066(14) -0.0135(18) 0.0215(17)
C1S' 0.066(3) 0.042(2) 0.0491(16) -0.0066(14) -0.0135(18) 0.0215(17)

loop_
_atom_type_symbol
_atom_type_description
_atom_type_scat_dispersion_real
_atom_type_scat_dispersion_imag
_atom_type_scat_source
C C 0.0033 0.0016 'International Tables Vol C Tables 4.2.6.8 and 6.1.1.4'
H H 0.0000 0.0000 'International Tables Vol C Tables 4.2.6.8 and 6.1.1.4'
N N 0.0061 0.0033 'International Tables Vol C Tables 4.2.6.8 and 6.1.1.4'
O O 0.0106 0.0060 'International Tables Vol C Tables 4.2.6.8 and 6.1.1.4'

loop_
_geom_angle_atom_site_label_1
_geom_angle_atom_site_label_2
_geom_angle_atom_site_label_3
_geom_angle
_geom_angle_site_symmetry_1
_geom_angle_site_symmetry_3
_geom_angle_publ_flag
H25A C25 H25B 109.5 . . ?
H25A C25 H25C 109.5 . . ?
H25B C25 H25C 109.5 . . ?
C17 C25 H25A 109.5 . . ?
C17 C25 H25B 109.5 . . ?
C17 C25 H25C 109.5 . . ?
C11 C10 H10 120.4 . . ?
C11 C10 C9 119.10(18) . . ?
C9 C10 H10 120.4 . . ?
C11 C12 H12 120.0 . . ?
C13 C12 H12 120.0 . . ?
C13 C12 C11 119.96(18) . . ?
C18 N2 C16 109.44(13) . . ?
C18 N2 C23 126.36(13) . . ?
C16 N2 C23 124.21(14) . . ?
O1 N1 C17 124.93(13) . . ?
C18 N1 O1 123.49(13) . . ?
C18 N1 C17 111.44(14) . . ?
C8 N3 H3 118.6 . . ?
C8 N3 C9 124.69(14) . . ?
C9 N3 H3 116.7 . . ?
C5 C6 H6 119.8 . . ?
C5 C6 C1 120.47(17) . . ?
C1 C6 H6 119.8 . . ?
N2 C18 C19 127.38(14) . . ?
N1 C18 N2 106.22(13) . . ?
N1 C18 C19 126.37(14) . . ?
N4 C21 C20 174.01(17) . . ?
O3 C8 N3 121.03(15) . . ?
O3 C8 C7 122.66(14) . . ?
N3 C8 C7 116.31(14) . . ?
C21 C20 C19 113.40(13) . . ?
C22 C20 C21 121.17(14) . . ?
C22 C20 C19 124.07(14) . . ?
C1 C2 H2 120.2 . . ?
C1 C2 C3 119.54(17) . . ?
C3 C2 H2 120.2 . . ?
C18 C19 C20 112.58(12) . . ?
C18 C19 H19 105.5 . . ?
C18 C19 C7 114.03(13) . . ?
C20 C19 H19 105.5 . . ?
C7 C19 C20 112.70(13) . . ?
C7 C19 H19 105.5 . . ?
C10 C11 C12 121.15(17) . . ?
C10 C11 H11 119.4 . . ?
C12 C11 H11 119.4 . . ?
C8 C7 C19 116.29(13) . . ?
C15 C7 C8 120.26(14) . . ?
C15 C7 C19 123.18(14) . . ?
C6 C5 H5 120.0 . . ?
C6 C5 C4 119.97(18) . . ?
C4 C5 H5 120.0 . . ?
N3 C9 C10 120.55(16) . . ?
N3 C9 C14 118.90(15) . . ?
C14 C9 C10 120.55(17) . . ?
C6 C1 H1 120.0 . . ?
C2 C1 C6 120.05(16) . . ?
C2 C1 H1 120.0 . . ?
C7 C15 H15 119.1 . . ?
C7 C15 C14 121.77(15) . . ?
C14 C15 H15 119.1 . . ?
O2 C22 C20 125.23(14) . . ?
O2 C22 C4 114.23(13) . . ?
C20 C22 C4 120.54(14) . . ?
C5 C4 C22 118.66(15) . . ?
C3 C4 C5 119.19(15) . . ?
C3 C4 C22 122.10(14) . . ?
C9 C14 C15 117.77(15) . . ?
C9 C14 C13 118.84(16) . . ?
C13 C14 C15 123.29(16) . . ?
N2 C16 C24 122.53(15) . . ?
C17 C16 N2 107.18(14) . . ?
C17 C16 C24 130.08(15) . . ?
N1 C17 C25 121.87(16) . . ?
C16 C17 C25 132.36(16) . . ?
C16 C17 N1 105.72(14) . . ?
C2 C3 H3A 119.6 . . ?
C4 C3 C2 120.76(16) . . ?
C4 C3 H3A 119.6 . . ?
N2 C23 H23A 109.5 . . ?
N2 C23 H23B 109.5 . . ?
N2 C23 H23C 109.5 . . ?
H23A C23 H23B 109.5 . . ?
H23A C23 H23C 109.5 . . ?
H23B C23 H23C 109.5 . . ?
C16 C24 H24A 109.5 . . ?
C16 C24 H24B 109.5 . . ?
C16 C24 H24C 109.5 . . ?
H24A C24 H24B 109.5 . . ?
H24A C24 H24C 109.5 . . ?
H24B C24 H24C 109.5 . . ?
C12 C13 C14 120.38(18) . . ?
C12 C13 H13 119.8 . . ?
C14 C13 H13 119.8 . . ?
C1S O1S H1S 111.4 . . ?
C1S' O1S H1S 103.4 . . ?
O1S C1S H1SA 109.5 . . ?
O1S C1S H1SB 109.5 . . ?
O1S C1S H1SC 109.5 . . ?
H1SA C1S H1SB 109.5 . . ?
H1SA C1S H1SC 109.5 . . ?
H1SB C1S H1SC 109.5 . . ?
O1S C1S' H1SD 109.5 . . ?
O1S C1S' H1SE 109.5 . . ?
O1S C1S' H1SF 109.5 . . ?
H1SD C1S' H1SE 109.5 . . ?
H1SD C1S' H1SF 109.5 . . ?
H1SE C1S' H1SF 109.5 . . ?

loop_
_geom_bond_atom_site_label_1
_geom_bond_atom_site_label_2
_geom_bond_distance
_geom_bond_site_symmetry_2
_geom_bond_publ_flag
O3 C8 1.2461(19) . ?
C25 H25A 0.9800 . ?
C25 H25B 0.9800 . ?
C25 H25C 0.9800 . ?
C25 C17 1.485(2) . ?
C10 H10 0.9500 . ?
C10 C11 1.376(3) . ?
C10 C9 1.401(2) . ?
O2 C22 1.2927(19) . ?
O1 N1 1.3644(17) . ?
C12 H12 0.9500 . ?
C12 C11 1.392(3) . ?
C12 C13 1.375(3) . ?
N2 C18 1.347(2) . ?
N2 C16 1.390(2) . ?
N2 C23 1.463(2) . ?
N1 C18 1.331(2) . ?
N1 C17 1.380(2) . ?
N3 H3 0.8937 . ?
N3 C8 1.359(2) . ?
N3 C9 1.383(2) . ?
C6 H6 0.9500 . ?
C6 C5 1.384(3) . ?
C6 C1 1.387(3) . ?
N4 C21 1.155(2) . ?
C18 C19 1.495(2) . ?
C21 C20 1.421(2) . ?
C8 C7 1.455(2) . ?
C20 C19 1.526(2) . ?
C20 C22 1.381(2) . ?
C2 H2 0.9500 . ?
C2 C1 1.380(3) . ?
C2 C3 1.392(2) . ?
C19 H19 1.0000 . ?
C19 C7 1.525(2) . ?
C11 H11 0.9500 . ?
C7 C15 1.350(2) . ?
C5 H5 0.9500 . ?
C5 C4 1.393(2) . ?
C9 C14 1.400(2) . ?
C1 H1 0.9500 . ?
C15 H15 0.9500 . ?
C15 C14 1.432(2) . ?
C22 C4 1.496(2) . ?
C4 C3 1.388(2) . ?
C14 C13 1.406(2) . ?
C16 C17 1.357(2) . ?
C16 C24 1.491(2) . ?
C3 H3A 0.9500 . ?
C23 H23A 0.9800 . ?
C23 H23B 0.9800 . ?
C23 H23C 0.9800 . ?
C24 H24A 0.9800 . ?
C24 H24B 0.9800 . ?
C24 H24C 0.9800 . ?
C13 H13 0.9500 . ?
O1S H1S 0.8723 . ?
O1S C1S 1.404(4) . ?
O1S C1S' 1.376(10) . ?
C1S H1SA 0.9800 . ?
C1S H1SB 0.9800 . ?
C1S H1SC 0.9800 . ?
C1S' H1SD 0.9800 . ?
C1S' H1SE 0.9800 . ?
C1S' H1SF 0.9800 . ?

loop_
_geom_torsion_atom_site_label_1
_geom_torsion_atom_site_label_2
_geom_torsion_atom_site_label_3
_geom_torsion_atom_site_label_4
_geom_torsion
_geom_torsion_site_symmetry_1
_geom_torsion_site_symmetry_2
_geom_torsion_site_symmetry_3
_geom_torsion_site_symmetry_4
_geom_torsion_publ_flag
O3 C8 C7 C19 -7.6(2) . . . . ?
O3 C8 C7 C15 178.16(15) . . . . ?
C10 C9 C14 C15 175.85(15) . . . . ?
C10 C9 C14 C13 -0.8(2) . . . . ?
O2 C22 C4 C5 41.6(2) . . . . ?
O2 C22 C4 C3 -135.57(16) . . . . ?
O1 N1 C18 N2 -175.95(13) . . . . ?
O1 N1 C18 C19 2.2(2) . . . . ?
O1 N1 C17 C25 -2.2(2) . . . . ?
O1 N1 C17 C16 175.43(14) . . . . ?
N2 C18 C19 C20 91.61(18) . . . . ?
N2 C18 C19 C7 -138.38(16) . . . . ?
N2 C16 C17 C25 177.91(18) . . . . ?
N2 C16 C17 N1 0.64(17) . . . . ?
N1 C18 C19 C20 -86.17(19) . . . . ?
N1 C18 C19 C7 43.8(2) . . . . ?
N3 C8 C7 C19 172.17(13) . . . . ?
N3 C8 C7 C15 -2.0(2) . . . . ?
N3 C9 C14 C15 -4.1(2) . . . . ?
N3 C9 C14 C13 179.21(14) . . . . ?
C6 C5 C4 C22 -177.85(17) . . . . ?
C6 C5 C4 C3 -0.6(3) . . . . ?
C18 N2 C16 C17 -0.72(18) . . . . ?
C18 N2 C16 C24 174.53(15) . . . . ?
C18 N1 C17 C25 -177.98(15) . . . . ?
C18 N1 C17 C16 -0.36(19) . . . . ?
C18 C19 C7 C8 54.11(18) . . . . ?
C18 C19 C7 C15 -131.86(16) . . . . ?
C21 C20 C19 C18 -142.67(14) . . . . ?
C21 C20 C19 C7 86.64(16) . . . . ?
C21 C20 C22 O2 -163.66(15) . . . . ?
C21 C20 C22 C4 16.2(2) . . . . ?
C8 N3 C9 C10 -173.87(15) . . . . ?
C8 N3 C9 C14 6.1(2) . . . . ?
C8 C7 C15 C14 3.8(2) . . . . ?
C20 C19 C7 C8 -175.93(13) . . . . ?
C20 C19 C7 C15 -1.9(2) . . . . ?
C20 C22 C4 C5 -138.26(17) . . . . ?
C20 C22 C4 C3 44.6(2) . . . . ?
C19 C20 C22 O2 2.1(3) . . . . ?
C19 C20 C22 C4 -178.04(14) . . . . ?
C19 C7 C15 C14 -170.05(14) . . . . ?
C11 C10 C9 N3 179.78(15) . . . . ?
C11 C10 C9 C14 -0.2(2) . . . . ?
C11 C12 C13 C14 -0.9(3) . . . . ?
C7 C15 C14 C9 -0.6(2) . . . . ?
C7 C15 C14 C13 175.90(15) . . . . ?
C5 C6 C1 C2 0.9(3) . . . . ?
C5 C4 C3 C2 1.0(2) . . . . ?
C9 C10 C11 C12 0.7(3) . . . . ?
C9 N3 C8 O3 176.86(14) . . . . ?
C9 N3 C8 C7 -2.9(2) . . . . ?
C9 C14 C13 C12 1.4(2) . . . . ?
C1 C6 C5 C4 -0.4(3) . . . . ?
C1 C2 C3 C4 -0.5(3) . . . . ?
C15 C14 C13 C12 -175.11(16) . . . . ?
C22 C20 C19 C18 50.6(2) . . . . ?
C22 C20 C19 C7 -80.12(18) . . . . ?
C22 C4 C3 C2 178.16(15) . . . . ?
C16 N2 C18 N1 0.49(17) . . . . ?
C16 N2 C18 C19 -177.65(14) . . . . ?
C17 N1 C18 N2 -0.08(18) . . . . ?
C17 N1 C18 C19 178.08(14) . . . . ?
C3 C2 C1 C6 -0.5(3) . . . . ?
C23 N2 C18 N1 -179.77(14) . . . . ?
C23 N2 C18 C19 2.1(2) . . . . ?
C23 N2 C16 C17 179.53(14) . . . . ?
C23 N2 C16 C24 -5.2(2) . . . . ?
C24 C16 C17 C25 3.1(3) . . . . ?
C24 C16 C17 N1 -174.12(16) . . . . ?
C13 C12 C11 C10 -0.1(3) . . . . ?
